data_4023268
loop_
_publ_author_name
'Ahmad Basheer'
'Zvi Rappoport'

_publ_section_title
;
 A Rich Array of Reactions of Cyanomonothiocarbonylmalonamides
 RNHCSCH(CN)CONHR' and Their Thioenols RNHC(SH)=C(CN)CONHR'
;
_journal_name_full 'Journal of Organic Chemistry'
_journal_page_first 1386
_journal_page_last 1396
_journal_paper_doi 10.1021/jo7022262
_journal_volume 73
_journal_year 2008
_chemical_formula_moiety 'C8 H5 F3 N2 O'
_chemical_formula_sum 'C8 H5 F3 N2 O'
_chemical_formula_weight 202.14
_chemical_name_systematic
; 
 ? 
;
_space_group_IT_number 2
_symmetry_cell_setting triclinic
_symmetry_space_group_name_Hall '-P 1'
_symmetry_space_group_name_H-M 'P -1'
_atom_sites_solution_hydrogens geom
_atom_sites_solution_primary direct
_atom_sites_solution_secondary difmap
_audit_creation_method SHELXL-97
_cell_angle_alpha 105.0130(10)
_cell_angle_beta 93.805(2)
_cell_angle_gamma 106.5840(10)
_cell_formula_units_Z 2
_cell_length_a 7.0768(6)
_cell_length_b 7.6010(7)
_cell_length_c 8.4460(8)
_cell_measurement_reflns_used 2074
_cell_measurement_temperature 295(1)
_cell_measurement_theta_max 27.91
_cell_measurement_theta_min 2.53
_cell_volume 415.70(7)
_computing_cell_refinement 'Bruker SMART'
_computing_data_collection 'Bruker SMART'
_computing_data_reduction 'Bruker SAINT'
_computing_molecular_graphics 'Bruker SHELXTL'
_computing_publication_material 'Bruker SHELXTL'
_computing_structure_refinement 'SHELXL-97 (Sheldrick, 1997)'
_computing_structure_solution 'SHELXS-97 (Sheldrick, 1990)'
_diffrn_ambient_temperature 295(1)
_diffrn_measured_fraction_theta_full 0.985
_diffrn_measured_fraction_theta_max 0.985
_diffrn_measurement_device_type 'CCD area detector'
_diffrn_measurement_method 'phi and omega scans'
_diffrn_radiation_monochromator graphite
_diffrn_radiation_source 'fine-focus sealed tube'
_diffrn_radiation_type MoK\a
_diffrn_radiation_wavelength 0.71073
_diffrn_reflns_av_R_equivalents 0.0156
_diffrn_reflns_av_sigmaI/netI 0.0190
_diffrn_reflns_limit_h_max 9
_diffrn_reflns_limit_h_min -8
_diffrn_reflns_limit_k_max 9
_diffrn_reflns_limit_k_min -9
_diffrn_reflns_limit_l_max 10
_diffrn_reflns_limit_l_min -10
_diffrn_reflns_number 4418
_diffrn_reflns_theta_full 26.98
_diffrn_reflns_theta_max 26.98
_diffrn_reflns_theta_min 2.53
_exptl_absorpt_coefficient_mu 0.155
_exptl_absorpt_correction_type none
_exptl_crystal_colour yellow
_exptl_crystal_density_diffrn 1.615
_exptl_crystal_density_method 'not measured'
_exptl_crystal_description shapeless
_exptl_crystal_F_000 204
_exptl_crystal_size_max 0.40
_exptl_crystal_size_mid 0.31
_exptl_crystal_size_min 0.20
_refine_diff_density_max 0.441
_refine_diff_density_min -0.285
_refine_diff_density_rms 0.062
_refine_ls_extinction_coef 0.026(11)
_refine_ls_extinction_expression Fc^*^=kFc[1+0.001xFc^2^\l^3^/sin(2\q)]^-1/4^
_refine_ls_extinction_method SHELXL
_refine_ls_goodness_of_fit_ref 1.066
_refine_ls_hydrogen_treatment mixed
_refine_ls_matrix_type full
_refine_ls_number_parameters 148
_refine_ls_number_reflns 1787
_refine_ls_number_restraints 0
_refine_ls_restrained_S_all 1.066
_refine_ls_R_factor_all 0.0632
_refine_ls_R_factor_gt 0.0584
_refine_ls_shift/su_max 0.001
_refine_ls_shift/su_mean 0.000
_refine_ls_structure_factor_coef Fsqd
_refine_ls_weighting_details 'calc w=1/[\s^2^(Fo^2^)+(0.0788P)^2^+0.2171P] where P=(Fo^2^+2Fc^2^)/3'
_refine_ls_weighting_scheme calc
_refine_ls_wR_factor_gt 0.1564
_refine_ls_wR_factor_ref 0.1604
_reflns_number_gt 1600
_reflns_number_total 1787
_reflns_threshold_expression >2sigma(I)
_cod_data_source_file jo7022262-File011.cif
_cod_data_source_block bashir4m
_cod_depositor_comments
;
The following automatic conversions were performed:
'_symmetry_cell_setting' value 'Triclinic' changed to 'triclinic'
according to '/home/saulius/struct/CIF-dictionaries/cif_core.dic'
dictionary named 'cif_core.dic' version 2.4.1 from 2010-06-29.

Automatic conversion script
Id: cif_fix_enum 1527 2010-12-29 10:47:43Z saulius 
;
_cod_database_code 4023268

loop_
_symmetry_equiv_pos_as_xyz
'x, y, z'
'-x, -y, -z'

loop_
_atom_site_label
_atom_site_type_symbol
_atom_site_fract_x
_atom_site_fract_y
_atom_site_fract_z
_atom_site_U_iso_or_equiv
_atom_site_adp_type
_atom_site_occupancy
_atom_site_symmetry_multiplicity
_atom_site_calc_flag
_atom_site_refinement_flags
_atom_site_disorder_assembly
_atom_site_disorder_group
C1 C 0.3421(3) 0.1519(3) 0.8015(3) 0.0451(5) Uani 1 1 d . . .
C2 C 0.5412(3) 0.2473(3) 0.8198(3) 0.0468(5) Uani 1 1 d . . .
C3 C 0.6230(3) 0.2923(3) 0.6842(2) 0.0402(5) Uani 1 1 d . . .
C4 C 0.5053(3) 0.2434(3) 0.5325(2) 0.0374(4) Uani 1 1 d . . .
C5 C 0.2956(3) 0.1389(3) 0.5109(2) 0.0387(5) Uani 1 1 d . . .
C6 C 0.5767(3) 0.2913(3) 0.3893(3) 0.0456(5) Uani 1 1 d . . .
C7 C 0.8434(3) 0.3996(3) 0.7064(3) 0.0498(6) Uani 1 1 d . . .
C8 C 0.2370(4) 0.0922(6) 0.9357(3) 0.0665(8) Uani 1 1 d . . .
H8A H 0.328(7) 0.145(6) 1.041(6) 0.119(14) Uiso 1 1 d . . .
H8B H 0.124(7) 0.118(6) 0.934(5) 0.113(14) Uiso 1 1 d . . .
H8C H 0.193(7) -0.048(8) 0.909(6) 0.126(16) Uiso 1 1 d . . .
F1 F 0.92966(18) 0.3339(2) 0.58038(17) 0.0610(5) Uani 1 1 d . . .
F2 F 0.9428(2) 0.3829(3) 0.8378(2) 0.0905(7) Uani 1 1 d . . .
F3 F 0.8731(3) 0.5816(2) 0.7214(3) 0.1008(8) Uani 1 1 d . . .
H2 H 0.623(4) 0.282(3) 0.919(3) 0.048(6) Uiso 1 1 d . . .
H1N1 H 0.103(4) 0.043(4) 0.644(3) 0.046(6) Uiso 1 1 d . . .
N1 N 0.2289(2) 0.1023(3) 0.6519(2) 0.0421(4) Uani 1 1 d . . .
N2 N 0.6282(3) 0.3302(4) 0.2743(3) 0.0667(7) Uani 1 1 d . . .
O1 O 0.1807(2) 0.0830(2) 0.37867(17) 0.0490(4) Uani 1 1 d . . .

loop_
_atom_site_aniso_label
_atom_site_aniso_U_11
_atom_site_aniso_U_22
_atom_site_aniso_U_33
_atom_site_aniso_U_23
_atom_site_aniso_U_13
_atom_site_aniso_U_12
C1 0.0376(10) 0.0601(13) 0.0380(10) 0.0170(9) 0.0084(8) 0.0132(9)
C2 0.0381(10) 0.0621(13) 0.0362(10) 0.0152(9) 0.0015(8) 0.0096(9)
C3 0.0324(10) 0.0441(11) 0.0410(10) 0.0108(8) 0.0054(8) 0.0089(8)
C4 0.0326(9) 0.0410(10) 0.0381(10) 0.0120(8) 0.0070(7) 0.0099(8)
C5 0.0322(9) 0.0462(11) 0.0394(10) 0.0149(8) 0.0062(7) 0.0126(8)
C6 0.0334(10) 0.0558(12) 0.0427(11) 0.0148(9) 0.0033(8) 0.0068(9)
C7 0.0373(11) 0.0558(13) 0.0453(11) 0.0099(9) 0.0025(9) 0.0029(9)
C8 0.0481(14) 0.104(2) 0.0463(13) 0.0328(14) 0.0134(11) 0.0104(14)
F1 0.0347(7) 0.0811(10) 0.0602(8) 0.0160(7) 0.0114(6) 0.0106(6)
F2 0.0407(8) 0.1520(18) 0.0572(9) 0.0350(10) -0.0090(7) -0.0032(9)
F3 0.0618(10) 0.0482(9) 0.172(2) 0.0118(10) 0.0315(12) 0.0006(7)
N1 0.0264(8) 0.0570(11) 0.0414(9) 0.0173(8) 0.0065(7) 0.0081(7)
N2 0.0501(12) 0.0973(18) 0.0491(12) 0.0330(12) 0.0097(9) 0.0065(11)
O1 0.0324(7) 0.0704(10) 0.0402(8) 0.0201(7) 0.0023(6) 0.0074(7)

loop_
_atom_type_symbol
_atom_type_description
_atom_type_scat_dispersion_real
_atom_type_scat_dispersion_imag
_atom_type_scat_source
C C 0.0033 0.0016 'International Tables Vol C Tables 4.2.6.8 and 6.1.1.4'
H H 0.0000 0.0000 'International Tables Vol C Tables 4.2.6.8 and 6.1.1.4'
N N 0.0061 0.0033 'International Tables Vol C Tables 4.2.6.8 and 6.1.1.4'
O O 0.0106 0.0060 'International Tables Vol C Tables 4.2.6.8 and 6.1.1.4'
F F 0.0171 0.0103 'International Tables Vol C Tables 4.2.6.8 and 6.1.1.4'

loop_
_geom_angle_atom_site_label_1
_geom_angle_atom_site_label_2
_geom_angle_atom_site_label_3
_geom_angle
_geom_angle_site_symmetry_1
_geom_angle_site_symmetry_3
_geom_angle_publ_flag
N1 C1 C2 119.24(19) . . ?
N1 C1 C8 116.2(2) . . ?
C2 C1 C8 124.6(2) . . ?
C1 C2 C3 119.30(19) . . ?
C1 C2 H2 121.6(16) . . ?
C3 C2 H2 119.1(16) . . ?
C4 C3 C2 120.92(18) . . ?
C4 C3 C7 120.24(18) . . ?
C2 C3 C7 118.83(18) . . ?
C3 C4 C6 124.21(17) . . ?
C3 C4 C5 120.19(18) . . ?
C6 C4 C5 115.60(17) . . ?
O1 C5 N1 120.83(17) . . ?
O1 C5 C4 124.69(18) . . ?
N1 C5 C4 114.48(17) . . ?
N2 C6 C4 178.0(2) . . ?
F3 C7 F1 106.8(2) . . ?
F3 C7 F2 109.2(2) . . ?
F1 C7 F2 105.0(2) . . ?
F3 C7 C3 110.9(2) . . ?
F1 C7 C3 112.92(17) . . ?
F2 C7 C3 111.72(19) . . ?
C1 C8 H8A 110(3) . . ?
C1 C8 H8B 109(3) . . ?
H8A C8 H8B 117(4) . . ?
C1 C8 H8C 109(3) . . ?
H8A C8 H8C 108(4) . . ?
H8B C8 H8C 103(4) . . ?
C1 N1 C5 125.84(17) . . ?
C1 N1 H1N1 117.3(16) . . ?
C5 N1 H1N1 116.9(16) . . ?

loop_
_geom_bond_atom_site_label_1
_geom_bond_atom_site_label_2
_geom_bond_distance
_geom_bond_site_symmetry_2
_geom_bond_publ_flag
C1 N1 1.351(3) . ?
C1 C2 1.366(3) . ?
C1 C8 1.493(3) . ?
C2 C3 1.394(3) . ?
C2 H2 0.92(3) . ?
C3 C4 1.382(3) . ?
C3 C7 1.512(3) . ?
C4 C6 1.434(3) . ?
C4 C5 1.443(3) . ?
C5 O1 1.235(2) . ?
C5 N1 1.375(2) . ?
C6 N2 1.139(3) . ?
C7 F3 1.309(3) . ?
C7 F1 1.319(3) . ?
C7 F2 1.328(3) . ?
C8 H8A 0.98(5) . ?
C8 H8B 0.88(5) . ?
C8 H8C 0.98(5) . ?
N1 H1N1 0.87(3) . ?

loop_
_geom_hbond_atom_site_label_D
_geom_hbond_atom_site_label_H
_geom_hbond_atom_site_label_A
_geom_hbond_distance_DH
_geom_hbond_distance_HA
_geom_hbond_distance_DA
_geom_hbond_angle_DHA
_geom_hbond_site_symmetry_A
N1 H1N1 O1 0.87(3) 1.93(3) 2.800(2) 178(2) 2_556

loop_
_cod_related_entry_id
_cod_related_entry_database
_cod_related_entry_code
1 ChemSpider 216599
